data_2202690
loop_
_publ_author_name
'Qihua Zhao'
'Xiaofeng Wang'
'Ruibin Fang'
'Tiekink, Edward R. T.'

_publ_section_title
;
 Di-\m-azido-bis[azido(4,7-dimethyl-1,10-phenanthroline)copper(II)]
;
_journal_issue 9
_journal_name_full 'Acta Crystallographica Section E'
_journal_page_first m722
_journal_page_last m723
_journal_paper_doi 10.1107/S1600536803015861
_journal_volume 59
_journal_year 2003
_chemical_formula_iupac '[Cu2 (N3)4 (C14 H12 N2)2]'
_chemical_formula_moiety 'C28 H24 Cu2 N16'
_chemical_formula_sum 'C28 H24 Cu2 N16'
_chemical_formula_weight 711.72
_chemical_name_systematic ?
_space_group_IT_number 15
_symmetry_cell_setting monoclinic
_symmetry_space_group_name_Hall '-C 2yc'
_symmetry_space_group_name_H-M 'C 1 2/c 1'
_atom_sites_solution_hydrogens geom
_atom_sites_solution_primary direct
_atom_sites_solution_secondary difmap
_audit_creation_method SHELXL-97
_cell_angle_alpha 90
_cell_angle_beta 95.565(2)
_cell_angle_gamma 90
_cell_formula_units_Z 4
_cell_length_a 13.3691(5)
_cell_length_b 11.2648(5)
_cell_length_c 19.5792(9)
_cell_measurement_reflns_used 3661
_cell_measurement_temperature 223(2)
_cell_measurement_theta_max 30.0
_cell_measurement_theta_min 2.4
_cell_volume 2934.7(2)
_computing_cell_refinement 'SAINT (Bruker, 2000)'
_computing_data_collection 'SMART (Bruker, 2000)'
_computing_data_reduction 'SHELXTL (Bruker, 2000)'
_computing_molecular_graphics 'ORTEPII (Johnson, 1976)'
_computing_publication_material SHEXLTL
_computing_structure_refinement 'SHELXL97 (Sheldrick, 1997)'
_computing_structure_solution 'PATTY in DIRDIF92 (Beurskens et al., 1992)'
_diffrn_ambient_temperature 223(2)
_diffrn_measured_fraction_theta_full 0.995
_diffrn_measured_fraction_theta_max 0.995
_diffrn_measurement_device_type 'Bruker AXS SMART CCD'
_diffrn_measurement_method \w
_diffrn_radiation_monochromator graphite
_diffrn_radiation_source 'fine-focus sealed tube'
_diffrn_radiation_type MoK\a
_diffrn_radiation_wavelength 0.71069
_diffrn_reflns_av_R_equivalents 0.032
_diffrn_reflns_av_sigmaI/netI 0.041
_diffrn_reflns_limit_h_max 18
_diffrn_reflns_limit_h_min -18
_diffrn_reflns_limit_k_max 15
_diffrn_reflns_limit_k_min -14
_diffrn_reflns_limit_l_max 19
_diffrn_reflns_limit_l_min -27
_diffrn_reflns_number 11979
_diffrn_reflns_theta_full 30.0
_diffrn_reflns_theta_max 30.0
_diffrn_reflns_theta_min 2.1
_diffrn_standards_decay_% 0
_diffrn_standards_number 0
_exptl_absorpt_coefficient_mu 1.501
_exptl_absorpt_correction_T_max 0.787
_exptl_absorpt_correction_T_min 0.750
_exptl_absorpt_correction_type multi-scan
_exptl_absorpt_process_details '(SADABS; Bruker, 2000; Blessing, 1995)'
_exptl_crystal_colour brown
_exptl_crystal_density_diffrn 1.611
_exptl_crystal_density_method 'not measured'
_exptl_crystal_description block
_exptl_crystal_F_000 1448
_exptl_crystal_size_max 0.49
_exptl_crystal_size_mid 0.16
_exptl_crystal_size_min 0.16
_refine_diff_density_max 0.62
_refine_diff_density_min -0.33
_refine_ls_extinction_method none
_refine_ls_goodness_of_fit_ref 1.04
_refine_ls_hydrogen_treatment constr
_refine_ls_matrix_type full
_refine_ls_number_parameters 210
_refine_ls_number_reflns 4259
_refine_ls_number_restraints 0
_refine_ls_restrained_S_all 1.04
_refine_ls_R_factor_all 0.048
_refine_ls_R_factor_gt 0.037
_refine_ls_shift/su_max 0.001
_refine_ls_shift/su_mean 0.000
_refine_ls_structure_factor_coef Fsqd
_refine_ls_weighting_details 'calc w = 1/[\s^2^(Fo^2^)+(0.0584P)^2^+0.0245P] where P = (Fo^2^+2Fc^2^)/3'
_refine_ls_weighting_scheme calc
_refine_ls_wR_factor_gt 0.095
_refine_ls_wR_factor_ref 0.101
_reflns_number_gt 3450
_reflns_number_total 4259
_reflns_threshold_expression I>2\s(I)
_cod_data_source_file lh6087.cif
_cod_data_source_block I
_cod_original_sg_symbol_H-M 'C 2/c'
_cod_database_code 2202690
_cod_database_fobs_code 2202690

loop_
_symmetry_equiv_pos_as_xyz
'x, y, z'
'-x, y, -z+1/2'
'x+1/2, y+1/2, z'
'-x+1/2, y+1/2, -z+1/2'
'-x, -y, -z'
'x, -y, z-1/2'
'-x+1/2, -y+1/2, -z'
'x+1/2, -y+1/2, z-1/2'

loop_
_atom_site_label
_atom_site_fract_x
_atom_site_fract_y
_atom_site_fract_z
_atom_site_U_iso_or_equiv
_atom_site_adp_type
_atom_site_calc_flag
_atom_site_refinement_flags
_atom_site_occupancy
_atom_site_disorder_assembly
_atom_site_disorder_group
_atom_site_type_symbol
Cu 0.152642(16) 0.259903(18) 0.039472(11) 0.02300(9) Uani d . 1 . . Cu
N1 0.30477(13) 0.26186(14) 0.05616(9) 0.0285(3) Uani d . 1 . . N
N2 0.35279(13) 0.23119(15) 0.10891(9) 0.0309(4) Uani d . 1 . . N
N3 0.39785(17) 0.2044(2) 0.15878(10) 0.0558(6) Uani d . 1 . . N
N4 0.01649(13) 0.29821(17) 0.00094(9) 0.0348(4) Uani d . 1 . . N
N5 -0.05016(12) 0.33126(16) 0.03205(8) 0.0327(4) Uani d . 1 . . N
N6 -0.11857(16) 0.3630(2) 0.05827(10) 0.0570(6) Uani d . 1 . . N
N7 0.13577(11) 0.31505(13) 0.13648(7) 0.0233(3) Uani d . 1 . . N
N8 0.13538(11) 0.08577(13) 0.09397(8) 0.0253(3) Uani d . 1 . . N
C1 0.13146(14) 0.42862(16) 0.15577(10) 0.0271(4) Uani d . 1 . . C
C2 0.12784(15) 0.45956(18) 0.22500(11) 0.0331(4) Uani d . 1 . . C
H2 0.1249 0.5399 0.2376 0.040 Uiso calc R 1 . . H
C3 0.12863(15) 0.37389(19) 0.27385(10) 0.0338(4) Uani d . 1 . . C
H3 0.1273 0.3949 0.3202 0.041 Uiso calc R 1 . . H
C4 0.13139(15) 0.25342(16) 0.25485(10) 0.0283(4) Uani d . 1 . . C
C5 0.13421(14) 0.22804(16) 0.18496(10) 0.0236(4) Uani d . 1 . . C
C6 0.13254(13) 0.10597(16) 0.16216(9) 0.0248(4) Uani d . 1 . . C
C7 0.12679(15) 0.01531(18) 0.21068(10) 0.0306(4) Uani d . 1 . . C
C8 0.12536(15) 0.0440(2) 0.28141(11) 0.0372(5) Uani d . 1 . . C
H8 0.1224 -0.0174 0.3137 0.045 Uiso calc R 1 . . H
C9 0.12818(15) 0.1579(2) 0.30287(10) 0.0357(5) Uani d . 1 . . C
H9 0.1280 0.1748 0.3499 0.043 Uiso calc R 1 . . H
C10 0.12010(17) -0.10215(18) 0.18507(11) 0.0388(5) Uani d . 1 . . C
H10 0.1148 -0.1664 0.2151 0.047 Uiso calc R 1 . . H
C11 0.12147(17) -0.12118(18) 0.11668(12) 0.0391(5) Uani d . 1 . . C
H11 0.1159 -0.1990 0.0994 0.047 Uiso calc R 1 . . H
C12 0.13115(14) -0.02539(16) 0.07126(10) 0.0292(4) Uani d . 1 . . C
C13 0.12982(17) 0.52244(17) 0.10197(11) 0.0365(5) Uani d . 1 . . C
H13A 0.1420 0.4866 0.0585 0.055 Uiso calc R 1 . . H
H13B 0.1817 0.5806 0.1149 0.055 Uiso calc R 1 . . H
H13C 0.0647 0.5611 0.0975 0.055 Uiso calc R 1 . . H
C14 0.13416(17) -0.04688(18) -0.00341(11) 0.0372(5) Uani d . 1 . . C
H14A 0.1422 0.0281 -0.0266 0.056 Uiso calc R 1 . . H
H14B 0.0720 -0.0842 -0.0219 0.056 Uiso calc R 1 . . H
H14C 0.1903 -0.0986 -0.0105 0.056 Uiso calc R 1 . . H

loop_
_atom_site_aniso_label
_atom_site_aniso_U_11
_atom_site_aniso_U_22
_atom_site_aniso_U_33
_atom_site_aniso_U_12
_atom_site_aniso_U_13
_atom_site_aniso_U_23
Cu 0.02508(13) 0.02718(13) 0.01676(13) 0.00025(8) 0.00218(8) 0.00196(8)
N1 0.0278(8) 0.0404(9) 0.0174(8) 0.0011(6) 0.0023(6) 0.0043(6)
N2 0.0300(9) 0.0406(9) 0.0223(8) -0.0018(7) 0.0037(7) -0.0004(7)
N3 0.0514(13) 0.0852(16) 0.0289(11) 0.0056(12) -0.0052(9) 0.0127(11)
N4 0.0298(9) 0.0499(10) 0.0239(8) 0.0066(8) -0.0007(7) -0.0004(8)
N5 0.0329(9) 0.0443(9) 0.0201(8) 0.0030(7) -0.0012(6) 0.0071(7)
N6 0.0469(12) 0.0960(18) 0.0296(10) 0.0245(12) 0.0105(9) 0.0077(11)
N7 0.0240(7) 0.0264(7) 0.0193(7) 0.0014(6) 0.0020(5) 0.0004(6)
N8 0.0257(7) 0.0255(7) 0.0248(8) -0.0015(6) 0.0025(6) 0.0013(6)
C1 0.0260(9) 0.0293(9) 0.0257(9) 0.0013(7) 0.0015(7) -0.0020(7)
C2 0.0340(10) 0.0336(10) 0.0318(10) 0.0008(8) 0.0041(8) -0.0066(8)
C3 0.0321(10) 0.0473(11) 0.0224(9) 0.0006(9) 0.0041(7) -0.0089(8)
C4 0.0238(9) 0.0406(11) 0.0206(9) 0.0012(7) 0.0029(7) 0.0025(7)
C5 0.0208(8) 0.0307(8) 0.0196(9) 0.0012(7) 0.0029(6) 0.0039(7)
C6 0.0216(8) 0.0292(9) 0.0234(9) -0.0002(7) 0.0012(6) 0.0050(7)
C7 0.0262(9) 0.0353(10) 0.0299(10) -0.0009(8) 0.0015(7) 0.0111(8)
C8 0.0353(11) 0.0481(12) 0.0284(11) 0.0012(9) 0.0053(8) 0.0153(9)
C9 0.0365(11) 0.0519(12) 0.0190(9) 0.0005(9) 0.0045(8) 0.0079(9)
C10 0.0441(12) 0.0296(10) 0.0417(12) -0.0026(8) -0.0007(10) 0.0134(9)
C11 0.0458(12) 0.0273(9) 0.0431(12) -0.0031(8) -0.0022(10) 0.0053(8)
C12 0.0284(9) 0.0275(9) 0.0313(10) -0.0012(7) 0.0006(8) 0.0023(8)
C13 0.0501(12) 0.0250(9) 0.0338(11) 0.0013(8) 0.0007(9) 0.0014(8)
C14 0.0467(12) 0.0280(9) 0.0371(11) -0.0032(9) 0.0045(9) -0.0038(8)

loop_
_atom_type_symbol
_atom_type_description
_atom_type_scat_dispersion_real
_atom_type_scat_dispersion_imag
_atom_type_scat_source
C C 0.0033 0.0016 'International Tables Vol C Tables 4.2.6.8 and 6.1.1.4'
H H 0.0000 0.0000 'International Tables Vol C Tables 4.2.6.8 and 6.1.1.4'
N N 0.0061 0.0033 'International Tables Vol C Tables 4.2.6.8 and 6.1.1.4'
Cu Cu 0.3201 1.2651 'International Tables Vol C Tables 4.2.6.8 and 6.1.1.4'

loop_
_geom_angle_atom_site_label_1
_geom_angle_atom_site_label_2
_geom_angle_atom_site_label_3
_geom_angle_site_symmetry_1
_geom_angle_site_symmetry_3
_geom_angle
_geom_angle_publ_flag
N1 Cu N4 . . 160.67(7) y
N1 Cu N7 . . 92.67(6) y
N1 Cu N8 . . 94.60(6) y
N1 Cu N1 . 7 77.45(7) y
N4 Cu N7 . . 96.31(7) y
N4 Cu N8 . . 103.95(7) y
N4 Cu N1 . 7 90.27(7) y
N7 Cu N8 . . 78.34(6) y
N7 Cu N1 . 7 165.60(6) y
N8 Cu N1 . 7 112.53(6) y
Cu N1 N2 . . 125.03(14) y
Cu N1 N2 7 . 125.47(14) y
Cu N1 Cu . 7 102.55(7) y
N1 N2 N3 . . 178.8(2) y
Cu N4 N5 . . 126.15(14) y
N4 N5 N6 . . 175.6(2) y
C1 N7 C5 . . 119.11(16) ?
C1 N7 Cu . . 124.64(12) ?
C5 N7 Cu . . 116.16(12) ?
C12 N8 C6 . . 118.85(16) ?
C12 N8 Cu . . 131.65(13) ?
C6 N8 Cu . . 109.46(11) ?
N7 C1 C2 . . 121.09(17) ?
N7 C1 C13 . . 118.49(17) ?
C2 C1 C13 . . 120.42(17) ?
C3 C2 C1 . . 120.31(18) ?
C3 C2 H2 . . 119.8 ?
C1 C2 H2 . . 119.8 ?
C2 C3 C4 . . 119.81(18) ?
C2 C3 H3 . . 120.1 ?
C4 C3 H3 . . 120.1 ?
C5 C4 C3 . . 117.27(17) ?
C5 C4 C9 . . 119.53(17) ?
C3 C4 C9 . . 123.16(18) ?
N7 C5 C4 . . 122.38(16) ?
N7 C5 C6 . . 117.96(16) ?
C4 C5 C6 . . 119.64(16) ?
N8 C6 C7 . . 123.54(17) ?
N8 C6 C5 . . 117.51(15) ?
C7 C6 C5 . . 118.94(17) ?
C6 C7 C10 . . 116.54(18) ?
C6 C7 C8 . . 120.03(18) ?
C10 C7 C8 . . 123.41(18) ?
C9 C8 C7 . . 121.06(19) ?
C9 C8 H8 . . 119.5 ?
C7 C8 H8 . . 119.5 ?
C8 C9 C4 . . 120.76(18) ?
C8 C9 H9 . . 119.6 ?
C4 C9 H9 . . 119.6 ?
C11 C10 C7 . . 119.39(18) ?
C11 C10 H10 . . 120.3 ?
C7 C10 H10 . . 120.3 ?
C10 C11 C12 . . 120.74(19) ?
C10 C11 H11 . . 119.6 ?
C12 C11 H11 . . 119.6 ?
N8 C12 C11 . . 120.88(18) ?
N8 C12 C14 . . 118.58(17) ?
C11 C12 C14 . . 120.52(17) ?
C1 C13 H13A . . 109.5 ?
C1 C13 H13B . . 109.5 ?
H13A C13 H13B . . 109.5 ?
C1 C13 H13C . . 109.5 ?
H13A C13 H13C . . 109.5 ?
H13B C13 H13C . . 109.5 ?
C12 C14 H14A . . 109.5 ?
C12 C14 H14B . . 109.5 ?
H14A C14 H14B . . 109.5 ?
C12 C14 H14C . . 109.5 ?
H14A C14 H14C . . 109.5 ?
H14B C14 H14C . . 109.5 ?

loop_
_geom_bond_atom_site_label_1
_geom_bond_atom_site_label_2
_geom_bond_site_symmetry_2
_geom_bond_distance
_geom_bond_publ_flag
Cu N1 . 2.0285(17) y
Cu N4 . 1.9499(17) y
Cu N7 . 2.0316(15) y
Cu N8 . 2.2554(15) y
Cu N1 7 2.0240(17) y
N1 N2 . 1.212(2) y
N2 N3 . 1.137(2) y
N4 N5 . 1.187(2) y
N5 N6 . 1.149(2) y
N7 C1 . 1.337(2) ?
N7 C5 . 1.366(2) ?
N8 C12 . 1.328(2) ?
N8 C6 . 1.359(2) ?
C1 C2 . 1.405(3) ?
C1 C13 . 1.491(3) ?
C2 C3 . 1.358(3) ?
C2 H2 . 0.9400 ?
C3 C4 . 1.409(3) ?
C3 H3 . 0.9400 ?
C4 C5 . 1.402(3) ?
C4 C9 . 1.432(3) ?
C5 C6 . 1.445(3) ?
C6 C7 . 1.402(2) ?
C7 C10 . 1.415(3) ?
C7 C8 . 1.424(3) ?
C8 C9 . 1.350(3) ?
C8 H8 . 0.9400 ?
C9 H9 . 0.9400 ?
C10 C11 . 1.358(3) ?
C10 H10 . 0.9400 ?
C11 C12 . 1.412(3) ?
C11 H11 . 0.9400 ?
C12 C14 . 1.486(3) ?
C13 H13A . 0.9700 ?
C13 H13B . 0.9700 ?
C13 H13C . 0.9700 ?
C14 H14A . 0.9700 ?
C14 H14B . 0.9700 ?
C14 H14C . 0.9700 ?
